data_4072629
loop_
_publ_author_name
'de Fr\'emont, Pierre'
'Singh, Rohit'
'Stevens, Edwin D.'
'Petersen, Jeffrey L.'
'Nolan, Steven P.'

_publ_section_title
;
 Synthesis, Characterization and Reactivity ofN-Heterocyclic Carbene
 Gold(III) Complexes
;
_journal_issue 6
_journal_name_full Organometallics
_journal_page_first 1376
_journal_paper_doi 10.1021/om060887t
_journal_volume 26
_journal_year 2007
_chemical_formula_sum 'C21 H24 Au Br3 N2'
_chemical_formula_weight 741.12
_chemical_name_systematic
; 
 ? 
;
_space_group_IT_number 19
_symmetry_cell_setting orthorhombic
_symmetry_space_group_name_Hall 'P 2ac 2ab'
_symmetry_space_group_name_H-M 'P 21 21 21'
_atom_sites_solution_hydrogens geom
_atom_sites_solution_primary direct
_atom_sites_solution_secondary difmap
_audit_creation_method SHELXL-97
_cell_angle_alpha 90.00
_cell_angle_beta 90.00
_cell_angle_gamma 90.00
_cell_formula_units_Z 4
_cell_length_a 10.6845(6)
_cell_length_b 14.2833(8)
_cell_length_c 15.7115(9)
_cell_measurement_reflns_used 20014
_cell_measurement_temperature 568(2)
_cell_measurement_theta_max 23.359
_cell_measurement_theta_min 2.305
_cell_volume 2397.7(2)
_computing_cell_refinement 'Bruker SMART'
_computing_data_collection 'Bruker SMART'
_computing_data_reduction 'Bruker SAINT'
_computing_molecular_graphics 'Bruker SHELXTL'
_computing_publication_material 'Bruker SHELXTL'
_computing_structure_refinement 'SHELXL-97 (Sheldrick, 1997)'
_computing_structure_solution 'SHELXS-97 (Sheldrick, 1990)'
_diffrn_ambient_temperature 568(2)
_diffrn_measured_fraction_theta_full 0.998
_diffrn_measured_fraction_theta_max 0.998
_diffrn_measurement_device_type 'CCD area detector'
_diffrn_measurement_method 'phi and omega scans'
_diffrn_radiation_monochromator graphite
_diffrn_radiation_source 'fine-focus sealed tube'
_diffrn_radiation_type MoK\a
_diffrn_radiation_wavelength 0.71073
_diffrn_reflns_av_R_equivalents 0.0410
_diffrn_reflns_av_sigmaI/netI 0.0219
_diffrn_reflns_limit_h_max 11
_diffrn_reflns_limit_h_min -11
_diffrn_reflns_limit_k_max 15
_diffrn_reflns_limit_k_min -15
_diffrn_reflns_limit_l_max 16
_diffrn_reflns_limit_l_min -16
_diffrn_reflns_number 25184
_diffrn_reflns_theta_full 22.50
_diffrn_reflns_theta_max 22.50
_diffrn_reflns_theta_min 1.93
_exptl_absorpt_coefficient_mu 11.143
_exptl_absorpt_correction_T_max 0.710810
_exptl_absorpt_correction_T_min 0.292535
_exptl_absorpt_correction_type empirical
_exptl_crystal_colour orange
_exptl_crystal_density_diffrn 2.053
_exptl_crystal_density_meas 0
_exptl_crystal_density_method 'not measured'
_exptl_crystal_description needle
_exptl_crystal_F_000 1392
_exptl_crystal_size_max 0.60
_exptl_crystal_size_mid 0.40
_exptl_crystal_size_min 0.30
_refine_diff_density_max 0.744
_refine_diff_density_min -0.530
_refine_diff_density_rms 0.090
_refine_ls_abs_structure_details 'Flack H D (1983), Acta Cryst. A39, 876-881'
_refine_ls_abs_structure_Flack -0.010(15)
_refine_ls_extinction_method none
_refine_ls_goodness_of_fit_ref 1.092
_refine_ls_hydrogen_treatment mixed
_refine_ls_matrix_type full
_refine_ls_number_parameters 330
_refine_ls_number_reflns 3137
_refine_ls_number_restraints 705
_refine_ls_restrained_S_all 1.049
_refine_ls_R_factor_all 0.0352
_refine_ls_R_factor_gt 0.0300
_refine_ls_shift/su_max 0.037
_refine_ls_shift/su_mean 0.017
_refine_ls_structure_factor_coef Fsqd
_refine_ls_weighting_details 'calc w=1/[\s^2^(Fo^2^)+(0.0283P)^2^+9.0263P] where P=(Fo^2^+2Fc^2^)/3'
_refine_ls_weighting_scheme calc
_refine_ls_wR_factor_gt 0.0701
_refine_ls_wR_factor_ref 0.0724
_reflns_number_gt 2891
_reflns_number_total 3137
_reflns_threshold_expression >2sigma(I)
_cod_data_source_file om060887tsi20060923_010519.cif
_cod_data_source_block nol328m
_cod_depositor_comments
;
The following automatic conversions were performed:

'_symmetry_cell_setting' value 'Orthorhombic' changed to
'orthorhombic' according to
/home/saulius/struct/CIF-dictionaries/cif_core.dic dictionary named
'cif_core.dic' version 2.4.1 from 2010-06-29.

Automatic conversion script
Id: cif_fix_values 1715 2011-07-08 13:25:40Z adriana 
;
_cod_original_sg_symbol_H-M P2(1)2(1)2(1)
_cod_database_code 4072629

loop_
_symmetry_equiv_pos_as_xyz
'x, y, z'
'-x+1/2, -y, z+1/2'
'-x, y+1/2, -z+1/2'
'x+1/2, -y+1/2, -z'

loop_
_atom_site_label
_atom_site_type_symbol
_atom_site_fract_x
_atom_site_fract_y
_atom_site_fract_z
_atom_site_U_iso_or_equiv
_atom_site_adp_type
_atom_site_occupancy
_atom_site_symmetry_multiplicity
_atom_site_calc_flag
_atom_site_refinement_flags
Au1 Au 0.81001(3) 0.99581(3) 0.37171(2) 0.05637(13) Uani 1 1 d U
Br1 Br 0.63776(11) 1.09390(12) 0.41604(10) 0.1045(5) Uani 1 1 d U
N1 N 0.9441(7) 1.1738(5) 0.3241(5) 0.0531(17) Uiso 1 1 d DU
C1 C 0.8621(9) 1.1915(6) 0.2538(5) 0.0500(18) Uani 1 1 d U
Br2 Br 0.66647(17) 0.86596(10) 0.35413(10) 0.1299(7) Uani 1 1 d U
N2 N 1.0186(7) 1.1161(5) 0.4421(5) 0.0534(18) Uiso 1 1 d DU
C2 C 0.7710(9) 1.2568(7) 0.2614(6) 0.056(2) Uani 1 1 d DU
Br3 Br 0.98203(15) 0.89512(9) 0.33284(9) 0.0972(4) Uani 1 1 d U
C3 C 0.6923(10) 1.2705(7) 0.1928(6) 0.061(2) Uani 1 1 d DU
H3 H 0.627(5) 1.309(4) 0.198(2) 0.016(16) Uiso 1 1 d D
C4 C 0.7028(9) 1.2205(7) 0.1171(6) 0.064(2) Uani 1 1 d DU
C5 C 0.8033(11) 1.1604(7) 0.1122(6) 0.062(2) Uani 1 1 d DU
H5 H 0.818(6) 1.134(6) 0.062(3) 0.08(3) Uiso 1 1 d D
C6 C 0.8835(9) 1.1425(6) 0.1778(5) 0.058(2) Uani 1 1 d DU
C7 C 0.7581(11) 1.3165(9) 0.3413(7) 0.085(4) Uani 1 1 d DU
H7A H 0.834(4) 1.366(4) 0.356(3) 0.11(4) Uiso 1 1 d D
H7B H 0.750(7) 1.279(3) 0.4022(18) 0.12(5) Uiso 1 1 d D
H7C H 0.675(4) 1.362(4) 0.345(3) 0.12(4) Uiso 1 1 d D
C8 C 0.6174(11) 1.2368(9) 0.0441(7) 0.085(3) Uani 1 1 d DU
H8A H 0.533(5) 1.193(5) 0.039(4) 0.17(7) Uiso 1 1 d D
H8B H 0.656(4) 1.230(6) -0.0207(17) 0.11(4) Uiso 1 1 d D
H8C H 0.574(6) 1.307(3) 0.039(4) 0.10(4) Uiso 1 1 d D
C9 C 0.9952(11) 1.0796(9) 0.1651(7) 0.090(4) Uani 1 1 d DU
H9A H 1.003(6) 1.042(6) 0.104(3) 0.11(4) Uiso 1 1 d D
H9B H 1.006(7) 1.021(5) 0.210(4) 0.20(7) Uiso 1 1 d D
H9C H 1.088(3) 1.112(3) 0.169(7) 0.24(10) Uiso 1 1 d D
C10 C 0.9309(8) 1.1029(5) 0.3821(5) 0.0464(17) Uani 1 1 d U
C11 C 1.0419(10) 1.2302(7) 0.3503(7) 0.075(3) Uani 1 1 d DU
H11 H 1.068(9) 1.298(6) 0.306(5) 0.10(4) Uiso 1 1 d D
C12 C 1.0867(10) 1.1972(7) 0.4243(7) 0.072(3) Uani 1 1 d DU
H12 H 1.159(9) 1.226(5) 0.479(5) 0.08(3) Uiso 1 1 d D
C13 C 1.0416(9) 1.0563(6) 0.5158(5) 0.0505(18) Uani 1 1 d U
C14 C 0.9618(8) 1.0652(6) 0.5859(5) 0.056(2) Uani 1 1 d DU
C15 C 0.9879(9) 1.0060(8) 0.6537(5) 0.064(2) Uani 1 1 d DU
H15 H 0.929(6) 1.000(6) 0.694(5) 0.12(4) Uiso 1 1 d D
C16 C 1.0876(9) 0.9430(7) 0.6544(6) 0.063(2) Uani 1 1 d DU
C17 C 1.1634(10) 0.9407(7) 0.5853(6) 0.067(2) Uani 1 1 d DU
H17 H 1.216(6) 0.892(4) 0.578(3) 0.07(3) Uiso 1 1 d D
C18 C 1.1452(8) 0.9972(8) 0.5142(5) 0.0606(19) Uani 1 1 d DU
C19 C 0.8631(11) 1.1390(9) 0.5919(7) 0.090(4) Uani 1 1 d DU
H19A H 0.798(4) 1.133(3) 0.647(3) 0.12(4) Uiso 1 1 d D
H19C H 0.796(4) 1.144(3) 0.539(3) 0.18(7) Uiso 1 1 d D
H19B H 0.891(3) 1.2136(18) 0.599(3) 0.040(13) Uiso 1 1 d D
C20 C 1.1122(12) 0.8795(8) 0.7310(7) 0.086(3) Uani 1 1 d DU
H20A H 1.167(5) 0.907(3) 0.785(2) 0.024(16) Uiso 1 1 d D
H20B H 1.163(6) 0.814(3) 0.718(3) 0.11(4) Uiso 1 1 d D
H20C H 1.029(3) 0.852(4) 0.764(3) 0.20(8) Uiso 1 1 d D
C21 C 1.2389(10) 0.9973(12) 0.4422(7) 0.094(3) Uani 1 1 d DU
H21A H 1.337(2) 1.020(3) 0.453(2) 0.000(12) Uiso 1 1 d D
H21C H 1.214(4) 1.039(4) 0.386(2) 0.14(5) Uiso 1 1 d D
H21B H 1.255(4) 0.929(3) 0.412(3) 0.07(3) Uiso 1 1 d D

loop_
_atom_site_aniso_label
_atom_site_aniso_U_11
_atom_site_aniso_U_22
_atom_site_aniso_U_33
_atom_site_aniso_U_23
_atom_site_aniso_U_13
_atom_site_aniso_U_12
Au1 0.0681(2) 0.0555(2) 0.04554(18) 0.0053(2) -0.01435(16) -0.0160(2)
Br1 0.0570(6) 0.1376(12) 0.1188(10) 0.0083(10) 0.0035(7) 0.0096(8)
C1 0.060(5) 0.052(4) 0.038(3) 0.012(3) 0.005(3) 0.005(3)
Br2 0.1595(15) 0.1051(10) 0.1250(13) 0.0433(9) -0.0743(12) -0.0821(10)
C2 0.068(5) 0.057(5) 0.044(4) 0.005(4) 0.007(4) 0.009(4)
Br3 0.1367(12) 0.0697(7) 0.0852(8) -0.0235(6) -0.0026(8) 0.0249(8)
C3 0.064(5) 0.063(5) 0.057(4) 0.004(4) 0.003(4) 0.012(5)
C4 0.064(5) 0.072(5) 0.055(4) 0.007(4) -0.004(4) -0.004(4)
C5 0.076(5) 0.070(5) 0.041(4) -0.002(4) 0.009(4) 0.003(4)
C6 0.069(5) 0.064(5) 0.040(4) 0.005(4) 0.012(4) 0.003(4)
C7 0.112(9) 0.082(8) 0.061(6) -0.016(5) 0.000(6) 0.033(7)
C8 0.075(7) 0.113(9) 0.067(6) 0.010(6) -0.021(5) -0.006(7)
C9 0.090(8) 0.121(9) 0.059(6) -0.004(7) 0.011(6) 0.042(7)
C10 0.060(4) 0.038(3) 0.041(4) 0.004(3) 0.008(4) 0.007(3)
C11 0.076(6) 0.072(6) 0.076(6) 0.022(5) -0.015(5) -0.025(5)
C12 0.068(6) 0.074(6) 0.072(5) 0.025(5) -0.012(5) -0.021(5)
C13 0.059(4) 0.052(4) 0.041(4) 0.001(3) -0.003(3) 0.001(4)
C14 0.058(5) 0.066(5) 0.044(4) -0.006(4) -0.011(3) 0.003(4)
C15 0.066(5) 0.078(5) 0.047(4) 0.002(4) -0.001(4) -0.004(4)
C16 0.074(5) 0.063(5) 0.051(4) 0.005(4) -0.015(4) -0.007(4)
C17 0.070(6) 0.073(6) 0.058(4) -0.003(4) -0.012(4) 0.018(5)
C18 0.059(4) 0.072(5) 0.051(4) -0.001(4) -0.003(3) 0.009(5)
C19 0.087(8) 0.124(10) 0.060(6) -0.007(6) -0.002(6) 0.047(7)
C20 0.101(9) 0.089(8) 0.068(6) 0.019(5) -0.020(6) -0.001(7)
C21 0.077(7) 0.131(10) 0.073(6) 0.018(9) 0.017(5) 0.029(8)

loop_
_atom_type_symbol
_atom_type_description
_atom_type_scat_dispersion_real
_atom_type_scat_dispersion_imag
_atom_type_scat_source
C C 0.0033 0.0016 'International Tables Vol C Tables 4.2.6.8 and 6.1.1.4'
H H 0.0000 0.0000 'International Tables Vol C Tables 4.2.6.8 and 6.1.1.4'
N N 0.0061 0.0033 'International Tables Vol C Tables 4.2.6.8 and 6.1.1.4'
Br Br -0.2901 2.4595 'International Tables Vol C Tables 4.2.6.8 and 6.1.1.4'
Au Au -2.0133 8.8022 'International Tables Vol C Tables 4.2.6.8 and 6.1.1.4'

loop_
_geom_angle_atom_site_label_1
_geom_angle_atom_site_label_2
_geom_angle_atom_site_label_3
_geom_angle
C10 Au1 Br3 89.1(2)
C10 Au1 Br1 91.4(2)
Br3 Au1 Br1 177.78(5)
C10 Au1 Br2 178.0(2)
Br3 Au1 Br2 89.83(6)
Br1 Au1 Br2 89.69(7)
C10 N1 C11 108.1(8)
C10 N1 C1 125.5(8)
C11 N1 C1 126.1(8)
C2 C1 C6 122.5(8)
C2 C1 N1 119.5(8)
C6 C1 N1 117.9(8)
C10 N2 C12 109.8(7)
C10 N2 C13 126.4(7)
C12 N2 C13 123.8(8)
C1 C2 C3 117.7(9)
C1 C2 C7 121.6(9)
C3 C2 C7 120.6(9)
C2 C3 C4 123.1(9)
C5 C4 C3 115.5(9)
C5 C4 C8 122.3(9)
C3 C4 C8 122.1(9)
C6 C5 C4 124.4(8)
C5 C6 C1 116.5(8)
C5 C6 C9 120.6(8)
C1 C6 C9 122.6(9)
N2 C10 N1 107.0(7)
N2 C10 Au1 127.7(6)
N1 C10 Au1 125.1(6)
C12 C11 N1 108.8(8)
C11 C12 N2 106.2(8)
C18 C13 C14 123.6(8)
C18 C13 N2 118.3(7)
C14 C13 N2 117.9(8)
C15 C14 C13 115.3(8)
C15 C14 C19 121.5(9)
C13 C14 C19 123.0(8)
C14 C15 C16 123.5(8)
C17 C16 C15 117.9(8)
C17 C16 C20 120.9(9)
C15 C16 C20 121.3(9)
C16 C17 C18 123.0(9)
C17 C18 C13 116.6(8)
C17 C18 C21 120.6(9)
C13 C18 C21 122.6(9)

loop_
_geom_bond_atom_site_label_1
_geom_bond_atom_site_label_2
_geom_bond_distance
Au1 C10 2.009(8)
Au1 Br3 2.4123(14)
Au1 Br1 2.4156(15)
Au1 Br2 2.4224(12)
N1 C10 1.369(10)
N1 C11 1.383(12)
N1 C1 1.433(11)
C1 C2 1.353(13)
C1 C6 1.403(12)
N2 C10 1.343(11)
N2 C12 1.396(12)
N2 C13 1.460(11)
C2 C3 1.381(13)
C2 C7 1.523(12)
C3 C4 1.391(13)
C4 C5 1.377(14)
C4 C8 1.484(12)
C5 C6 1.364(13)
C6 C9 1.506(12)
C11 C12 1.343(14)
C13 C18 1.392(12)
C13 C14 1.398(12)
C14 C15 1.389(13)
C14 C19 1.494(12)
C15 C16 1.394(14)
C16 C17 1.354(13)
C16 C20 1.530(12)
C17 C18 1.392(13)
C18 C21 1.511(11)

loop_
_geom_torsion_atom_site_label_1
_geom_torsion_atom_site_label_2
_geom_torsion_atom_site_label_3
_geom_torsion_atom_site_label_4
_geom_torsion
C10 N1 C1 C2 97.3(11)
C11 N1 C1 C2 -75.6(13)
C10 N1 C1 C6 -85.4(11)
C11 N1 C1 C6 101.7(11)
C6 C1 C2 C3 4.1(14)
N1 C1 C2 C3 -178.7(9)
C6 C1 C2 C7 -173.4(10)
N1 C1 C2 C7 3.8(14)
C1 C2 C3 C4 0.0(16)
C7 C2 C3 C4 177.5(10)
C2 C3 C4 C5 -4.5(16)
C2 C3 C4 C8 -179.7(10)
C3 C4 C5 C6 5.5(16)
C8 C4 C5 C6 -179.3(10)
C4 C5 C6 C1 -1.8(16)
C4 C5 C6 C9 -176.6(11)
C2 C1 C6 C5 -3.2(14)
N1 C1 C6 C5 179.5(9)
C2 C1 C6 C9 171.4(10)
N1 C1 C6 C9 -5.8(14)
C12 N2 C10 N1 1.6(10)
C13 N2 C10 N1 -178.5(8)
C12 N2 C10 Au1 177.4(7)
C13 N2 C10 Au1 -2.7(12)
C11 N1 C10 N2 0.1(10)
C1 N1 C10 N2 -173.9(7)
C11 N1 C10 Au1 -175.9(7)
C1 N1 C10 Au1 10.1(12)
Br3 Au1 C10 N2 -70.8(7)
Br1 Au1 C10 N2 107.1(7)
Br2 Au1 C10 N2 -129(7)
Br3 Au1 C10 N1 104.4(7)
Br1 Au1 C10 N1 -77.8(7)
Br2 Au1 C10 N1 46(7)
C10 N1 C11 C12 -1.8(12)
C1 N1 C11 C12 172.2(9)
N1 C11 C12 N2 2.6(13)
C10 N2 C12 C11 -2.6(12)
C13 N2 C12 C11 177.5(9)
C10 N2 C13 C18 104.3(11)
C12 N2 C13 C18 -75.8(12)
C10 N2 C13 C14 -78.9(11)
C12 N2 C13 C14 101.0(11)
C18 C13 C14 C15 -3.9(14)
N2 C13 C14 C15 179.6(8)
C18 C13 C14 C19 170.4(10)
N2 C13 C14 C19 -6.2(13)
C13 C14 C15 C16 1.4(14)
C19 C14 C15 C16 -172.9(10)
C14 C15 C16 C17 0.7(15)
C14 C15 C16 C20 179.9(10)
C15 C16 C17 C18 -0.7(16)
C20 C16 C17 C18 -179.8(9)
C16 C17 C18 C13 -1.5(16)
C16 C17 C18 C21 174.9(11)
C14 C13 C18 C17 4.0(15)
N2 C13 C18 C17 -179.5(8)
C14 C13 C18 C21 -172.4(10)
N2 C13 C18 C21 4.2(15)
